data_9011878
loop_
_publ_author_name
'Shumyatskaya, N. G.'
'Voronkov, A. A.'
'Pyatenko, Y. A.'

_publ_section_title
;Sazhinite, Na2Ce[Si6O14(OH)]*nH2O: a new representative of the dalyite family
 in crystal chemistry
;
_journal_name_full 'Soviet Physics Crystallography'
_journal_page_first 419
_journal_page_last 423
_journal_volume 25
_journal_year 1980
_chemical_formula_sum 'Ce2 H8 Na4 O33 Si12'
_chemical_name_mineral Sazhinite-(Ce)
_space_group_IT_number 25
_symmetry_space_group_name_Hall 'P 2 -2'
_symmetry_space_group_name_H-M 'P m m 2'
_cell_angle_alpha 90
_cell_angle_beta 90
_cell_angle_gamma 90
_cell_formula_units_Z 1
_cell_length_a 7.50
_cell_length_b 15.62
_cell_length_c 7.35
_cell_volume 861.052
_database_code_amcsd 0015583
_exptl_crystal_density_diffrn 2.401
_cod_original_formula_sum 'Ce2 Si12 Na4 O33 H8'
_cod_database_code 9011878

loop_
_space_group_symop_operation_xyz
x,y,z
x,-y,z
-x,y,z
-x,-y,z

loop_
_atom_site_label
_atom_site_fract_x
_atom_site_fract_y
_atom_site_fract_z
_atom_site_U_iso_or_equiv
_atom_site_type_symbol
_atom_site_attached_hydrogens
Ce1 0.00000 0.26000 0.00400 0.04496 Ce 0
Si1 0.28400 0.09400 0.76000 0.04167 Si 0
Si2 0.29800 0.40200 0.29500 0.03648 Si 0
Si3 0.00000 0.16400 0.49600 0.05560 Si 0
Si4 0.00000 0.36500 0.59200 0.04737 Si 0
Na1 0.50000 0.26100 0.00500 0.04889 Na 0
Na2 0.22200 0.50000 0.87500 0.08701 Na 0
O1 0.25700 0.00000 0.82300 0.04673 O 0
O2 0.24500 0.33500 0.13900 0.06561 O 0
O3 0.24100 0.17100 0.91600 0.04534 O 0
O4 0.19200 0.11400 0.56500 0.03242 O 0
O5 0.17100 0.39800 0.48700 0.07206 O 0
O6 0.25400 0.50000 0.23200 0.05003 O 0
O-H7 0.00000 0.18900 0.27600 0.05775 O 1
O8 0.00000 0.25900 0.60400 0.05788 O 0
O9 0.00000 0.39200 0.78900 0.08055 O 0
O10 0.50000 0.11300 0.68800 0.05636 O 0
O11 0.50000 0.40200 0.37700 0.06561 O 0
Wat12 0.50000 0.37300 0.76600 0.05345 O 2
Wat13 0.00000 0.00000 0.13800 0.12690 O 2

loop_
_cod_changelog_entry_id
_cod_changelog_entry_author
_cod_changelog_entry_date
_cod_changelog_entry_text
1
;cod-tools version 3.8.0
Id: cif_guess_AMCSD_atom_types 9574 2023-05-10 09:00:05Z saulius
;
2023-05-10T18:53:33+03:00
;Derived atom types and hydrogen counts
from atom names that follow the AMCSD naming convention
(Wat == water, O-H == hydroxyl).
;

loop_
_cod_related_entry_id
_cod_related_entry_database
_cod_related_entry_code
1 AMCSD 0015583
